data_4507300
loop_
_publ_author_name
'Negrier, Philippe'
'Tamarit, Josep Ll.'
'Barrio, Mar\'ia'
'Mondieig, Denise'

_publ_section_title
;
 Polymorphism in Halogen-Ethane Derivatives: CCl3--CCl3and ClF2C--CF2Cl
;
_journal_issue 2
_journal_name_full 'Crystal Growth &amp; Design'
_journal_page_first 782
_journal_paper_doi 10.1021/cg301498f
_journal_volume 13
_journal_year 2013
_chemical_formula_sum 'C2 Cl6'
_chemical_formula_weight 236.74
_space_group_IT_number 12
_symmetry_cell_setting monoclinic
_symmetry_Int_Tables_number 12
_symmetry_space_group_name_Hall '-C 2y'
_symmetry_space_group_name_H-M 'C 1 2/m 1'
_audit_creation_date 2012-01-18
_audit_creation_method 'Materials Studio'
_cell_angle_alpha 90.0000
_cell_angle_beta 94.410(5)
_cell_angle_gamma 90.0000
_cell_formula_units_Z 6
_cell_length_a 17.9835(21)
_cell_length_b 10.3642(11)
_cell_length_c 6.3014(8)
_cell_measurement_temperature 323
_cell_volume 1171.0(2)
_diffrn_ambient_temperature 323
_diffrn_measurement_device_type 'Inel CPS120'
_diffrn_radiation_monochromator 'curved quartz'
_diffrn_radiation_source 'fine-focus sealed tube'
_diffrn_radiation_type CuK\a~1~
_diffrn_radiation_wavelength 1.540562
_exptl_crystal_density_diffrn 2.014
_cod_data_source_file cg301498f_si_005.cif
_cod_data_source_block 'global_C2CL6SR323KRietveld'
_cod_original_sg_symbol_H-M C2/M
_cod_database_code 4507300

loop_
_symmetry_equiv_pos_as_xyz
x,y,z
-x,y,-z
-x,-y,-z
x,-y,z
x+1/2,y+1/2,z
-x+1/2,y+1/2,-z
-x+1/2,-y+1/2,-z
x+1/2,-y+1/2,z

loop_
_atom_site_label
_atom_site_type_symbol
_atom_site_fract_x
_atom_site_fract_y
_atom_site_fract_z
_atom_site_U_iso_or_equiv
_atom_site_adp_type
_atom_site_occupancy
C1 C 0.0058 0.0000 0.124 0.00000 Uiso 0.50
Cl11 Cl -0.0817 0.0000 -0.275 0.00000 Uiso 0.50
Cl12 Cl 0.0563 0.1390 -0.193 0.00000 Uiso 0.50
C2 C 0.0438 0.0000 0.027 0.00000 Uiso 0.50
Cl21 Cl -0.0651 0.0000 -0.307 0.00000 Uiso 0.50
Cl22 Cl -0.0846 0.1390 0.081 0.00000 Uiso 0.50
C3 C 0.3375(27) 0.0000 0.564(5) 0.00000 Uiso 0.50
C4 C 0.3334(27) 0.0000 0.311(5) 0.00000 Uiso 0.50
Cl31 Cl 0.2464(27) 0.0000 0.654(5) 0.00000 Uiso 0.50
Cl32 Cl 0.3855(27) 0.1390 0.666(5) 0.00000 Uiso 0.50
Cl41 Cl 0.4245(27) 0.0000 0.220(5) 0.00000 Uiso 0.50
Cl42 Cl 0.2854(27) 0.1390 0.208(5) 0.00000 Uiso 0.50
C5 C 0.2824(25) 0.0000 0.378(9) 0.00000 Uiso 0.50
C6 C 0.3703(25) 0.0000 0.426(8) 0.00000 Uiso 0.50
Cl51 Cl 0.2373(25) 0.0000 0.619(8) 0.00000 Uiso 0.50
Cl52 Cl 0.2533(25) 0.1390 0.229(8) 0.00000 Uiso 0.50
Cl61 Cl 0.4154(25) 0.0000 0.185(8) 0.00000 Uiso 0.50
Cl62 Cl 0.3993(25) 0.1390 0.575(8) 0.00000 Uiso 0.50

loop_
_geom_bond_atom_site_label_1
_geom_bond_atom_site_label_2
_geom_bond_distance
_geom_bond_site_symmetry_2
_ccdc_geom_bond_type
Cl12 C1 1.776 2 S
Cl22 C2 1.776 2 S
Cl52 C5 1.776 . S
Cl62 C6 1.776 . S
Cl32 C3 1.776 . S
Cl42 C4 1.776 . S
C1 C1 1.586 2 S
C1 Cl12 1.776 3 S
C1 Cl12 1.776 2 S
C1 Cl11 1.776 2 S
Cl11 C1 1.776 2 S
C2 C2 1.586 2 S
C2 Cl22 1.776 3 S
C2 Cl22 1.776 2 S
C2 Cl21 1.776 2 S
Cl21 C2 1.776 2 S
C6 C5 1.586 . S
C6 Cl62 1.776 4 S
C6 Cl61 1.776 . S
C5 Cl52 1.776 4 S
C5 Cl51 1.776 . S
C4 C3 1.586 . S
C4 Cl42 1.776 4 S
C4 Cl41 1.776 . S
C3 Cl32 1.776 4 S
C3 Cl31 1.776 . S
